data_4513794
loop_
_publ_author_name
'Momiyama, Norie'
'Funayama, Kosuke'
'Noda, Hirofumi'
'Yamanaka, Masahiro'
'Akasaka, Naohiko'
'Ishida, Shintaro'
'Iwamoto, Takeaki'
'Terada, Masahiro'

_publ_section_title
;
 Hydrogen Bonds-Enabled Design of aC1-Symmetric Chiral Br\/onsted Acid
 Catalyst
;
_journal_issue 2
_journal_name_full 'ACS Catalysis'
_journal_page_first 949
_journal_paper_doi 10.1021/acscatal.5b02079
_journal_volume 6
_journal_year 2016
_chemical_formula_sum 'C112 H91 F12 N O16 P4'
_chemical_formula_weight 2058.74
_chemical_name_systematic
; 
 ? 
;
_space_group_IT_number 152
_symmetry_cell_setting hexagonal
_symmetry_space_group_name_Hall 'P 31 2"'
_symmetry_space_group_name_H-M 'P 31 2 1'
_atom_sites_solution_hydrogens geom
_atom_sites_solution_primary direct
_atom_sites_solution_secondary difmap
_audit_creation_method SHELXL-97
_cell_angle_alpha 90.00
_cell_angle_beta 90.00
_cell_angle_gamma 120.00
_cell_formula_units_Z 6
_cell_length_a 24.1287(8)
_cell_length_b 24.1287(8)
_cell_length_c 33.801(2)
_cell_measurement_reflns_used 8038
_cell_measurement_temperature 100(2)
_cell_measurement_theta_max 27.77
_cell_measurement_theta_min 2.29
_cell_volume 17042.3(13)
_computing_cell_refinement 'APEX2 (Bruker AXS, 2006)'
_computing_data_collection 'APEX2 (Bruker AXS, 2006)'
_computing_data_reduction 'SAINT (Bruker AXS, 2004)'
_computing_molecular_graphics 'XSHEL (Bruker AXS,2002)'
_computing_publication_material 'XCIF (Bruker AXS, 2001)'
_computing_structure_refinement 'SHELXL-97 (Sheldrick, 1997)'
_computing_structure_solution 'SHELXS-97 (Sheldrick, 1997)'
_diffrn_ambient_temperature 100(2)
_diffrn_detector_area_resol_mean 8.333
_diffrn_measured_fraction_theta_full 0.997
_diffrn_measured_fraction_theta_max 0.997
_diffrn_measurement_device_type 'Bruker APEXII CCD area detector'
_diffrn_measurement_method 'phi and omega scans'
_diffrn_radiation_monochromator 'Bruker Helios multilayer confocal mirror'
_diffrn_radiation_source 'Bruker TXS fine-focus rotating anode'
_diffrn_radiation_type MoK\a
_diffrn_radiation_wavelength 0.71073
_diffrn_reflns_av_R_equivalents 0.0317
_diffrn_reflns_av_sigmaI/netI 0.0263
_diffrn_reflns_limit_h_max 28
_diffrn_reflns_limit_h_min -24
_diffrn_reflns_limit_k_max 21
_diffrn_reflns_limit_k_min -28
_diffrn_reflns_limit_l_max 38
_diffrn_reflns_limit_l_min -40
_diffrn_reflns_number 81325
_diffrn_reflns_theta_full 25.00
_diffrn_reflns_theta_max 25.00
_diffrn_reflns_theta_min 1.55
_exptl_absorpt_coefficient_mu 0.146
_exptl_absorpt_correction_T_max 0.9714
_exptl_absorpt_correction_T_min 0.9714
_exptl_absorpt_correction_type empirical
_exptl_absorpt_process_details
;
SADABS Sheldrick 1996
;
_exptl_crystal_colour colorless
_exptl_crystal_density_diffrn 1.204
_exptl_crystal_density_method 'not measured'
_exptl_crystal_description block
_exptl_crystal_F_000 6396
_exptl_crystal_size_max 0.20
_exptl_crystal_size_mid 0.20
_exptl_crystal_size_min 0.20
_platon_squeeze_details
;
;
_refine_diff_density_max 0.706
_refine_diff_density_min -0.361
_refine_diff_density_rms 0.051
_refine_ls_abs_structure_details 'Flack H D (1983), Acta Cryst. A39, 876-881'
_refine_ls_abs_structure_Flack -0.05(6)
_refine_ls_extinction_method none
_refine_ls_goodness_of_fit_ref 1.043
_refine_ls_hydrogen_treatment constr
_refine_ls_matrix_type full
_refine_ls_number_parameters 1339
_refine_ls_number_reflns 19988
_refine_ls_number_restraints 0
_refine_ls_restrained_S_all 1.043
_refine_ls_R_factor_all 0.0522
_refine_ls_R_factor_gt 0.0460
_refine_ls_shift/su_max 0.001
_refine_ls_shift/su_mean 0.000
_refine_ls_structure_factor_coef Fsqd
_refine_ls_weighting_details 'calc w=1/[\s^2^(Fo^2^)+(0.0919P)^2^+3.0685P] where P=(Fo^2^+2Fc^2^)/3'
_refine_ls_weighting_scheme calc
_refine_ls_wR_factor_gt 0.1270
_refine_ls_wR_factor_ref 0.1322
_reflns_number_gt 17758
_reflns_number_total 19988
_reflns_threshold_expression >2sigma(I)
_cod_data_source_file cs5b02079_si_002.cif
_cod_data_source_block si257b
_cod_depositor_comments
;
The following automatic conversions were performed:
'_atom_site_symetry_multiplicity' tag replaced with
'_atom_site_symmetry_multiplicity' tag as specified in the
replacement file
'/usr/data/users/saulius/crontab/automatic-downloads/rss-feeds/ACS/lib/lists/replacement-tags.lst'.

Automatic conversion script
Id: cif_correct_tags 4268 2015-11-12 08:31:59Z antanas 

 Adding full bibliography for 4513793--4513794.cif.
;
_cod_original_cell_volume 17042.2(13)
_cod_original_sg_symbol_H-M P3121
_cod_database_code 4513794

loop_
_symmetry_equiv_pos_as_xyz
'x, y, z'
'-y, x-y, z+1/3'
'-x+y, -x, z+2/3'
'x-y, -y, -z+2/3'
'-x, -x+y, -z+1/3'
'y, x, -z'

loop_
_atom_site_label
_atom_site_type_symbol
_atom_site_fract_x
_atom_site_fract_y
_atom_site_fract_z
_atom_site_U_iso_or_equiv
_atom_site_adp_type
_atom_site_occupancy
_atom_site_symmetry_multiplicity
_atom_site_calc_flag
_atom_site_refinement_flags
_atom_site_disorder_assembly
_atom_site_disorder_group
C1 C 0.51083(13) 0.30694(12) 0.32086(7) 0.0301(5) Uani 1 1 d . . .
C2 C 0.46028(13) 0.30190(12) 0.34186(7) 0.0296(5) Uani 1 1 d . . .
C3 C 0.43577(13) 0.26497(13) 0.37696(7) 0.0314(6) Uani 1 1 d . . .
C4 C 0.46489(15) 0.23162(14) 0.38913(8) 0.0374(6) Uani 1 1 d . . .
H1 H 0.4497 0.2065 0.4125 0.045 Uiso 1 1 calc R . .
C5 C 0.51598(14) 0.23276(14) 0.36871(8) 0.0362(6) Uani 1 1 d . . .
C6 C 0.54302(16) 0.19538(15) 0.38138(9) 0.0425(7) Uani 1 1 d . . .
H2 H 0.5268 0.1697 0.4045 0.051 Uiso 1 1 calc R . .
C7 C 0.59191(16) 0.19580(15) 0.36090(10) 0.0464(7) Uani 1 1 d . . .
H3 H 0.6092 0.1701 0.3695 0.056 Uiso 1 1 calc R . .
C8 C 0.61673(16) 0.23461(15) 0.32685(9) 0.0431(7) Uani 1 1 d . . .
H4 H 0.6514 0.2356 0.3129 0.052 Uiso 1 1 calc R . .
C9 C 0.59108(14) 0.27094(14) 0.31386(9) 0.0380(6) Uani 1 1 d . . .
H5 H 0.6082 0.2965 0.2908 0.046 Uiso 1 1 calc R . .
C10 C 0.54047(13) 0.27121(13) 0.33364(7) 0.0319(6) Uani 1 1 d . . .
C11 C 0.53740(12) 0.35150(13) 0.28609(7) 0.0290(5) Uani 1 1 d . . .
C12 C 0.53230(13) 0.32763(13) 0.24850(7) 0.0299(5) Uani 1 1 d . . .
C13 C 0.56491(12) 0.36742(13) 0.21558(7) 0.0296(5) Uani 1 1 d . . .
C14 C 0.59820(13) 0.43230(13) 0.22106(8) 0.0310(6) Uani 1 1 d . . .
H6 H 0.6193 0.4595 0.1992 0.037 Uiso 1 1 calc R . .
C15 C 0.60188(13) 0.45977(13) 0.25855(8) 0.0333(6) Uani 1 1 d . . .
C16 C 0.63774(16) 0.52658(14) 0.26427(9) 0.0456(7) Uani 1 1 d . . .
H7 H 0.6583 0.5540 0.2424 0.055 Uiso 1 1 calc R . .
C17 C 0.64302(19) 0.55194(15) 0.30102(10) 0.0541(9) Uani 1 1 d . . .
H8 H 0.6676 0.5970 0.3046 0.065 Uiso 1 1 calc R . .
C18 C 0.61285(17) 0.51272(15) 0.33316(9) 0.0482(8) Uani 1 1 d . . .
H9 H 0.6163 0.5314 0.3584 0.058 Uiso 1 1 calc R . .
C19 C 0.57814(13) 0.44750(13) 0.32935(8) 0.0342(6) Uani 1 1 d . . .
H10 H 0.5584 0.4214 0.3519 0.041 Uiso 1 1 calc R . .
C20 C 0.57175(13) 0.41900(12) 0.29161(7) 0.0301(5) Uani 1 1 d . . .
O1 O 0.43378(9) 0.33958(8) 0.33016(5) 0.0290(4) Uani 1 1 d . . .
P1 P 0.36404(3) 0.30672(3) 0.311393(18) 0.02930(15) Uani 1 1 d . . .
O2 O 0.32202(9) 0.24738(9) 0.33894(5) 0.0335(4) Uani 1 1 d . . .
O3 O 0.36092(10) 0.28348(10) 0.27087(5) 0.0381(4) Uani 1 1 d . . .
O4 O 0.34321(9) 0.35560(9) 0.31725(6) 0.0355(4) Uani 1 1 d . . .
H11 H 0.3752 0.3926 0.3159 0.053 Uiso 1 1 calc R . .
C21 C 0.38144(14) 0.26278(12) 0.39915(8) 0.0345(6) Uani 1 1 d . . .
C22 C 0.32668(14) 0.25480(12) 0.38067(7) 0.0326(6) Uani 1 1 d . . .
C23 C 0.27403(15) 0.24886(13) 0.40073(8) 0.0382(6) Uani 1 1 d . . .
C24 C 0.27838(16) 0.25294(15) 0.44232(9) 0.0441(7) Uani 1 1 d . . .
H12 H 0.2432 0.2487 0.4573 0.053 Uiso 1 1 calc R . .
C25 C 0.33317(17) 0.26297(15) 0.46157(8) 0.0450(7) Uani 1 1 d . . .
H13 H 0.3359 0.2670 0.4896 0.054 Uiso 1 1 calc R . .
C26 C 0.38398(16) 0.26720(14) 0.44031(8) 0.0400(7) Uani 1 1 d . . .
H14 H 0.4211 0.2732 0.4539 0.048 Uiso 1 1 calc R . .
C27 C 0.21225(15) 0.23487(14) 0.38084(9) 0.0410(7) Uani 1 1 d . . .
C28 C 0.19245(14) 0.28045(15) 0.38124(9) 0.0409(7) Uani 1 1 d . . .
C29 C 0.13240(16) 0.26287(17) 0.36520(10) 0.0520(8) Uani 1 1 d . . .
H15 H 0.1181 0.2931 0.3656 0.062 Uiso 1 1 calc R . .
C30 C 0.09314(17) 0.2034(2) 0.34882(12) 0.0646(10) Uani 1 1 d . B .
C31 C 0.11525(18) 0.1611(2) 0.34820(14) 0.0713(12) Uani 1 1 d . . .
H16 H 0.0890 0.1201 0.3367 0.086 Uiso 1 1 calc R . .
C32 C 0.17379(16) 0.17496(16) 0.36353(11) 0.0530(9) Uani 1 1 d . . .
C33 C 0.23284(16) 0.34716(15) 0.39783(9) 0.0443(7) Uani 1 1 d . . .
H17 H 0.2747 0.3521 0.4065 0.053 Uiso 1 1 calc R . .
C34 C 0.24660(17) 0.39896(16) 0.36687(10) 0.0484(8) Uani 1 1 d . . .
H18 H 0.2729 0.4413 0.3788 0.073 Uiso 1 1 calc R . .
H19 H 0.2061 0.3946 0.3576 0.073 Uiso 1 1 calc R . .
H20 H 0.2696 0.3940 0.3445 0.073 Uiso 1 1 calc R . .
C35 C 0.2004(2) 0.35735(19) 0.43411(10) 0.0598(9) Uani 1 1 d . . .
H21 H 0.2273 0.4008 0.4443 0.090 Uiso 1 1 calc R . .
H22 H 0.1946 0.3263 0.4547 0.090 Uiso 1 1 calc R . .
H23 H 0.1586 0.3514 0.4264 0.090 Uiso 1 1 calc R . .
C36 C 0.0276(2) 0.1850(3) 0.33185(16) 0.0878(15) Uani 1 1 d . . .
H24 H 0.0216 0.2229 0.3345 0.105 Uiso 1 1 calc R A 1
C37 C -0.0253(2) 0.1305(3) 0.3551(3) 0.135(3) Uani 1 1 d . B .
H25 H -0.0669 0.1200 0.3438 0.203 Uiso 1 1 calc R . .
H26 H -0.0233 0.1434 0.3828 0.203 Uiso 1 1 calc R . .
H27 H -0.0199 0.0929 0.3536 0.203 Uiso 1 1 calc R . .
C38A C 0.0238(3) 0.1685(5) 0.2872(2) 0.161(4) Uani 1 1 d . B 1
H28 H -0.0185 0.1572 0.2770 0.242 Uiso 1 1 calc R B 1
H29 H 0.0309 0.1322 0.2837 0.242 Uiso 1 1 calc R B 1
H30 H 0.0567 0.2056 0.2728 0.242 Uiso 1 1 calc R B 1
C38 C 0.1922(2) 0.12272(17) 0.36306(15) 0.0741(12) Uani 1 1 d . . .
H31 H 0.2385 0.1429 0.3702 0.089 Uiso 1 1 calc R . .
C39 C 0.1537(3) 0.0731(3) 0.3943(2) 0.132(3) Uani 1 1 d . . .
H32 H 0.1663 0.0403 0.3947 0.198 Uiso 1 1 calc R . .
H33 H 0.1080 0.0531 0.3881 0.198 Uiso 1 1 calc R . .
H34 H 0.1619 0.0938 0.4202 0.198 Uiso 1 1 calc R . .
C40 C 0.1833(3) 0.0926(3) 0.3226(2) 0.115(2) Uani 1 1 d . . .
H35 H 0.1960 0.0598 0.3235 0.173 Uiso 1 1 calc R . .
H36 H 0.2098 0.1255 0.3033 0.173 Uiso 1 1 calc R . .
H37 H 0.1382 0.0727 0.3148 0.173 Uiso 1 1 calc R . .
O5 O 0.49950(10) 0.26165(9) 0.24389(5) 0.0340(4) Uani 1 1 d . . .
P2 P 0.44074(4) 0.22208(3) 0.21488(2) 0.03429(16) Uani 1 1 d . . .
O6 O 0.45007(9) 0.27113(9) 0.18086(5) 0.0334(4) Uani 1 1 d . . .
O7 O 0.44535(10) 0.16655(9) 0.20153(6) 0.0424(5) Uani 1 1 d . . .
O8 O 0.37761(10) 0.20498(10) 0.23374(6) 0.0426(5) Uani 1 1 d . . .
H38 H 0.3819 0.2358 0.2476 0.064 Uiso 1 1 calc R . .
C41 C 0.56401(14) 0.33922(14) 0.17616(8) 0.0348(6) Uani 1 1 d . . .
C42 C 0.50773(14) 0.29343(13) 0.15902(7) 0.0322(6) Uani 1 1 d . . .
C43 C 0.50432(15) 0.26829(14) 0.12153(8) 0.0383(6) Uani 1 1 d . . .
C44 C 0.56125(17) 0.28885(16) 0.10143(8) 0.0459(7) Uani 1 1 d . . .
H39 H 0.5609 0.2718 0.0760 0.055 Uiso 1 1 calc R . .
C45 C 0.61896(17) 0.33420(18) 0.11813(9) 0.0501(8) Uani 1 1 d . . .
H40 H 0.6577 0.3475 0.1041 0.060 Uiso 1 1 calc R . .
C46 C 0.62062(15) 0.35992(15) 0.15458(8) 0.0392(6) Uani 1 1 d . . .
H41 H 0.6603 0.3919 0.1653 0.047 Uiso 1 1 calc R . .
C47 C 0.44153(15) 0.22285(14) 0.10332(7) 0.0394(6) Uani 1 1 d . . .
C48 C 0.4220(2) 0.15878(16) 0.09881(9) 0.0540(9) Uani 1 1 d . C .
H42 H 0.4484 0.1427 0.1082 0.065 Uiso 1 1 calc R . .
C49 C 0.3648(2) 0.11813(16) 0.08095(10) 0.0615(10) Uani 1 1 d . . .
C50 C 0.32333(19) 0.13924(16) 0.06796(10) 0.0528(8) Uani 1 1 d . C .
H43 H 0.2830 0.1104 0.0566 0.063 Uiso 1 1 calc R . .
C51 C 0.34351(17) 0.20409(15) 0.07233(9) 0.0449(7) Uani 1 1 d . . .
C52 C 0.40085(16) 0.24496(15) 0.09053(9) 0.0424(7) Uani 1 1 d . C .
H44 H 0.4129 0.2885 0.0944 0.051 Uiso 1 1 calc R . .
C53A C 0.3316(9) 0.0468(8) 0.0843(4) 0.073(4) Uani 0.50 1 d P C 1
F1 F 0.37752(16) 0.02958(11) 0.09277(8) 0.0903(9) Uani 1 1 d . . .
F2A F 0.3156(6) 0.0247(4) 0.0438(3) 0.099(4) Uani 0.50 1 d P C 1
F3A F 0.2778(5) 0.0116(4) 0.1016(4) 0.126(4) Uani 0.50 1 d P C 1
C53 C 0.3007(2) 0.22828(18) 0.05818(15) 0.0695(12) Uani 1 1 d . C .
F4A F 0.33159(19) 0.28430(18) 0.0426(2) 0.204(3) Uani 1 1 d . C 1
F5A F 0.2558(2) 0.19102(17) 0.03571(14) 0.160(2) Uani 1 1 d . C 1
F6A F 0.2752(2) 0.2434(3) 0.08691(14) 0.162(2) Uani 1 1 d . C 1
C54 C 0.71634(13) 0.21394(13) 0.10231(7) 0.0301(5) Uani 1 1 d . . .
C55 C 0.68655(12) 0.20137(12) 0.06644(7) 0.0270(5) Uani 1 1 d . . .
C56 C 0.69498(12) 0.25020(12) 0.03945(7) 0.0291(5) Uani 1 1 d . . .
C57 C 0.73002(13) 0.31221(13) 0.05189(7) 0.0317(6) Uani 1 1 d . . .
H45 H 0.7333 0.3454 0.0352 0.038 Uiso 1 1 calc R . .
C58 C 0.76157(13) 0.32839(13) 0.08889(7) 0.0339(6) Uani 1 1 d . . .
C59 C 0.79998(15) 0.39358(14) 0.10034(8) 0.0408(7) Uani 1 1 d . . .
H46 H 0.8024 0.4267 0.0839 0.049 Uiso 1 1 calc R . .
C60 C 0.83350(15) 0.40833(15) 0.13518(8) 0.0458(8) Uani 1 1 d . . .
H47 H 0.8592 0.4518 0.1428 0.055 Uiso 1 1 calc R . .
C61 C 0.83021(15) 0.35964(16) 0.15979(8) 0.0474(8) Uani 1 1 d . . .
H48 H 0.8548 0.3706 0.1834 0.057 Uiso 1 1 calc R . .
C62 C 0.79176(14) 0.29652(15) 0.14981(7) 0.0396(7) Uani 1 1 d . . .
H49 H 0.7890 0.2640 0.1670 0.048 Uiso 1 1 calc R . .
C63 C 0.75605(13) 0.27927(13) 0.11420(7) 0.0323(6) Uani 1 1 d . . .
C64 C 0.71093(13) 0.16082(13) 0.12821(7) 0.0316(6) Uani 1 1 d . . .
C65 C 0.67728(14) 0.14605(13) 0.16303(7) 0.0329(6) Uani 1 1 d . . .
C66 C 0.67331(14) 0.09950(13) 0.18972(8) 0.0359(6) Uani 1 1 d . . .
C67 C 0.70376(15) 0.06637(14) 0.17997(8) 0.0405(7) Uani 1 1 d . . .
H50 H 0.7025 0.0354 0.1979 0.049 Uiso 1 1 calc R . .
C68 C 0.73691(15) 0.07719(16) 0.14397(9) 0.0431(7) Uani 1 1 d . . .
C69 C 0.76501(19) 0.04021(19) 0.13253(11) 0.0586(9) Uani 1 1 d . . .
H51 H 0.7620 0.0076 0.1497 0.070 Uiso 1 1 calc R . .
C70 C 0.79634(19) 0.0508(2) 0.09719(12) 0.0637(10) Uani 1 1 d . . .
H52 H 0.8150 0.0256 0.0901 0.076 Uiso 1 1 calc R . .
C71 C 0.80101(18) 0.0979(2) 0.07161(11) 0.0578(9) Uani 1 1 d . . .
H53 H 0.8225 0.1045 0.0470 0.069 Uiso 1 1 calc R . .
C72 C 0.77505(15) 0.13509(17) 0.08145(8) 0.0439(7) Uani 1 1 d . . .
H54 H 0.7795 0.1678 0.0638 0.053 Uiso 1 1 calc R . .
C73 C 0.74136(14) 0.12544(15) 0.11783(8) 0.0390(6) Uani 1 1 d . . .
O9 O 0.65329(8) 0.13745(8) 0.05383(5) 0.0290(4) Uani 1 1 d . . .
P3 P 0.58162(3) 0.09880(3) 0.038647(18) 0.02701(14) Uani 1 1 d . . .
O10 O 0.56893(8) 0.14933(8) 0.01684(5) 0.0272(4) Uani 1 1 d . . .
O11 O 0.57712(9) 0.04765(8) 0.01263(5) 0.0311(4) Uani 1 1 d . . .
O12 O 0.53518(9) 0.07409(9) 0.07292(5) 0.0354(4) Uani 1 1 d . . .
H55 H 0.5458 0.1033 0.0897 0.053 Uiso 1 1 calc R . .
C74 C 0.67147(13) 0.23649(12) -0.00199(7) 0.0277(5) Uani 1 1 d . . .
C75 C 0.61161(12) 0.18702(12) -0.01330(7) 0.0266(5) Uani 1 1 d . . .
C76 C 0.58965(13) 0.17604(12) -0.05233(7) 0.0280(5) Uani 1 1 d . . .
C77 C 0.63170(14) 0.21741(13) -0.08099(7) 0.0326(6) Uani 1 1 d . . .
H56 H 0.6183 0.2118 -0.1078 0.039 Uiso 1 1 calc R . .
C78 C 0.69216(14) 0.26613(13) -0.07130(8) 0.0343(6) Uani 1 1 d . . .
H57 H 0.7200 0.2931 -0.0915 0.041 Uiso 1 1 calc R . .
C79 C 0.71259(14) 0.27591(13) -0.03226(7) 0.0324(6) Uani 1 1 d . . .
H58 H 0.7545 0.3093 -0.0259 0.039 Uiso 1 1 calc R . .
C80 C 0.52377(13) 0.12552(13) -0.06342(7) 0.0307(6) Uani 1 1 d . . .
C81 C 0.51352(14) 0.06706(13) -0.07918(8) 0.0357(6) Uani 1 1 d . . .
C82 C 0.45043(18) 0.02267(16) -0.09182(11) 0.0542(9) Uani 1 1 d . . .
H59 H 0.4419 -0.0171 -0.1027 0.065 Uiso 1 1 calc R . .
C83 C 0.40040(17) 0.03609(19) -0.08868(12) 0.0621(10) Uani 1 1 d . . .
C84 C 0.41283(17) 0.09325(18) -0.07319(10) 0.0545(9) Uani 1 1 d . . .
H60 H 0.3789 0.1023 -0.0713 0.065 Uiso 1 1 calc R . .
C85 C 0.47384(15) 0.13927(16) -0.05996(8) 0.0402(7) Uani 1 1 d . . .
C86 C 0.56611(14) 0.05182(12) -0.08282(8) 0.0339(6) Uani 1 1 d . . .
H61 H 0.5996 0.0787 -0.0629 0.041 Uiso 1 1 calc R . .
C87 C 0.54452(16) -0.01837(14) -0.07338(9) 0.0431(7) Uani 1 1 d . . .
H62 H 0.5810 -0.0254 -0.0761 0.065 Uiso 1 1 calc R . .
H63 H 0.5106 -0.0463 -0.0918 0.065 Uiso 1 1 calc R . .
H64 H 0.5282 -0.0281 -0.0462 0.065 Uiso 1 1 calc R . .
C88 C 0.59825(18) 0.06932(16) -0.12389(8) 0.0458(7) Uani 1 1 d . . .
H65 H 0.6326 0.0589 -0.1248 0.069 Uiso 1 1 calc R . .
H66 H 0.6161 0.1152 -0.1286 0.069 Uiso 1 1 calc R . .
H67 H 0.5664 0.0450 -0.1443 0.069 Uiso 1 1 calc R . .
C89 C 0.3312(2) -0.0124(2) -0.1006(2) 0.113(2) Uani 1 1 d . . .
H68 H 0.3146 0.0032 -0.1224 0.059(10) Uiso 1 1 calc R . .
C90 C 0.2876(3) -0.0299(5) -0.0586(3) 0.186(5) Uani 1 1 d . . .
H69 H 0.2899 0.0091 -0.0482 0.279 Uiso 1 1 calc R . .
H70 H 0.3046 -0.0474 -0.0390 0.279 Uiso 1 1 calc R . .
H71 H 0.2429 -0.0616 -0.0644 0.279 Uiso 1 1 calc R . .
C91 C 0.3160(4) -0.0715(3) -0.1045(4) 0.225(7) Uani 1 1 d . . .
H72 H 0.2711 -0.0968 -0.1127 0.338 Uiso 1 1 calc R . .
H73 H 0.3218 -0.0876 -0.0792 0.338 Uiso 1 1 calc R . .
H74 H 0.3433 -0.0750 -0.1246 0.338 Uiso 1 1 calc R . .
C92 C 0.48544(17) 0.20284(18) -0.04490(8) 0.0477(8) Uani 1 1 d . . .
H75 H 0.5267 0.2225 -0.0299 0.057 Uiso 1 1 calc R . .
C93 C 0.4947(2) 0.24787(18) -0.07906(9) 0.0567(9) Uani 1 1 d . . .
H76 H 0.5020 0.2888 -0.0686 0.085 Uiso 1 1 calc R . .
H77 H 0.4564 0.2288 -0.0958 0.085 Uiso 1 1 calc R . .
H78 H 0.5318 0.2550 -0.0948 0.085 Uiso 1 1 calc R . .
C94 C 0.4345(2) 0.2004(3) -0.01660(11) 0.0769(13) Uani 1 1 d . . .
H79 H 0.4465 0.2440 -0.0084 0.115 Uiso 1 1 calc R . .
H80 H 0.4315 0.1750 0.0068 0.115 Uiso 1 1 calc R . .
H81 H 0.3930 0.1807 -0.0301 0.115 Uiso 1 1 calc R . .
O13 O 0.64800(9) 0.18189(9) 0.17376(5) 0.0335(4) Uani 1 1 d . . .
P4 P 0.57267(4) 0.14823(3) 0.171647(19) 0.03278(16) Uani 1 1 d . . .
O14 O 0.54847(10) 0.07951(9) 0.19012(5) 0.0356(4) Uani 1 1 d . . .
O15 O 0.54626(10) 0.13990(10) 0.13138(5) 0.0385(4) Uani 1 1 d . . .
O16 O 0.55784(11) 0.18837(9) 0.19973(5) 0.0396(5) Uani 1 1 d . . .
H82 H 0.5190 0.1774 0.1978 0.059 Uiso 1 1 calc R . .
C95 C 0.63626(16) 0.08566(13) 0.22717(8) 0.0396(7) Uani 1 1 d . . .
C96 C 0.57493(16) 0.07661(13) 0.22671(8) 0.0393(7) Uani 1 1 d . . .
C97 C 0.53671(17) 0.06287(13) 0.26067(9) 0.0451(7) Uani 1 1 d . . .
C98 C 0.5652(2) 0.06086(14) 0.29638(8) 0.0531(9) Uani 1 1 d . . .
H83 H 0.5419 0.0536 0.3203 0.064 Uiso 1 1 calc R . .
C99 C 0.6259(2) 0.06905(16) 0.29775(9) 0.0584(10) Uani 1 1 d . . .
H84 H 0.6434 0.0667 0.3224 0.070 Uiso 1 1 calc R . .
C100 C 0.66170(19) 0.08071(14) 0.26342(8) 0.0478(8) Uani 1 1 d . . .
H85 H 0.7031 0.0853 0.2645 0.057 Uiso 1 1 calc R . .
C101 C 0.46980(18) 0.04930(14) 0.25860(9) 0.0501(8) Uani 1 1 d . . .
C102 C 0.4484(2) 0.07885(16) 0.28530(10) 0.0632(11) Uani 1 1 d . . .
H86 H 0.4771 0.1085 0.3042 0.076 Uiso 1 1 calc R . .
C103 C 0.3844(2) 0.06461(18) 0.28418(13) 0.0753(14) Uani 1 1 d . . .
C104 C 0.3425(2) 0.0214(2) 0.25733(14) 0.0767(13) Uani 1 1 d . . .
H87 H 0.2991 0.0115 0.2569 0.092 Uiso 1 1 calc R . .
C105 C 0.3639(2) -0.00806(19) 0.23056(11) 0.0640(10) Uani 1 1 d . . .
C106 C 0.42682(19) 0.00558(16) 0.23166(9) 0.0533(9) Uani 1 1 d . . .
H88 H 0.4408 -0.0153 0.2137 0.064 Uiso 1 1 calc R . .
C107 C 0.3631(3) 0.0954(2) 0.3139(2) 0.107(2) Uani 1 1 d . . .
F6 F 0.39331(13) 0.15817(11) 0.30976(6) 0.0701(6) Uani 1 1 d . . .
F7 F 0.30293(18) 0.0758(3) 0.3114(2) 0.277(5) Uani 1 1 d . . .
F8 F 0.3746(3) 0.08668(16) 0.35055(11) 0.190(3) Uani 1 1 d . . .
C108 C 0.3188(2) -0.0549(2) 0.20155(14) 0.0794(13) Uani 1 1 d . . .
F9 F 0.26116(18) -0.0872(2) 0.21302(13) 0.163(2) Uani 1 1 d . . .
F10 F 0.3274(3) -0.0407(2) 0.16832(10) 0.267(5) Uani 1 1 d . . .
F11 F 0.3257(3) -0.1082(2) 0.19950(18) 0.185(2) Uani 1 1 d . . .
C109 C 0.44140(18) 0.41014(18) 0.20665(10) 0.0520(8) Uani 1 1 d . . .
H89 H 0.4209 0.3668 0.2177 0.078 Uiso 1 1 calc R . .
H90 H 0.4106 0.4254 0.2062 0.078 Uiso 1 1 calc R . .
H91 H 0.4781 0.4388 0.2231 0.078 Uiso 1 1 calc R . .
C110 C 0.46270(18) 0.40938(16) 0.16726(10) 0.0486(8) Uani 1 1 d . . .
N1 N 0.47959(18) 0.40849(16) 0.13561(9) 0.0642(8) Uani 1 1 d . . .
C111 C 0.3514(7) 0.0504(5) 0.0688(3) 0.053(3) Uani 0.50 1 d P C 2
F12B F 0.2955(5) 0.0109(4) 0.0730(6) 0.126(5) Uani 0.50 1 d P C 2
F13B F 0.3730(9) 0.0472(4) 0.0329(2) 0.177(6) Uani 0.50 1 d P C 2

loop_
_atom_site_aniso_label
_atom_site_aniso_U_11
_atom_site_aniso_U_22
_atom_site_aniso_U_33
_atom_site_aniso_U_23
_atom_site_aniso_U_13
_atom_site_aniso_U_12
C1 0.0405(15) 0.0292(13) 0.0230(12) -0.0046(10) -0.0023(11) 0.0194(12)
C2 0.0378(14) 0.0288(13) 0.0243(12) -0.0031(10) -0.0018(10) 0.0183(12)
C3 0.0428(15) 0.0294(13) 0.0216(12) -0.0025(10) 0.0000(11) 0.0178(12)
C4 0.0528(17) 0.0358(15) 0.0260(13) 0.0046(11) 0.0048(12) 0.0239(14)
C5 0.0465(16) 0.0359(15) 0.0305(14) -0.0016(11) -0.0049(12) 0.0238(13)
C6 0.0590(19) 0.0430(17) 0.0348(15) 0.0049(12) -0.0034(13) 0.0324(15)
C7 0.0514(19) 0.0421(17) 0.0525(18) -0.0003(14) -0.0032(15) 0.0284(15)
C8 0.0471(17) 0.0443(17) 0.0482(17) -0.0054(13) -0.0058(14) 0.0306(15)
C9 0.0385(15) 0.0371(15) 0.0399(16) -0.0044(12) -0.0044(12) 0.0201(13)
C10 0.0392(15) 0.0277(13) 0.0279(12) -0.0016(10) -0.0015(11) 0.0160(12)
C11 0.0306(13) 0.0362(14) 0.0264(12) -0.0008(10) 0.0008(10) 0.0213(12)
C12 0.0343(14) 0.0298(13) 0.0273(13) -0.0012(10) -0.0006(10) 0.0173(11)
C13 0.0299(13) 0.0348(14) 0.0247(12) -0.0008(10) -0.0003(10) 0.0167(11)
C14 0.0319(13) 0.0363(14) 0.0291(13) 0.0085(11) 0.0024(10) 0.0202(12)
C15 0.0334(14) 0.0343(14) 0.0337(14) 0.0004(11) -0.0057(11) 0.0181(12)
C16 0.0580(19) 0.0315(15) 0.0395(16) 0.0052(12) -0.0068(14) 0.0165(14)
C17 0.075(2) 0.0293(15) 0.0504(19) -0.0051(13) -0.0121(17) 0.0203(16)
C18 0.067(2) 0.0386(17) 0.0370(15) -0.0098(13) -0.0102(14) 0.0245(16)
C19 0.0407(15) 0.0326(14) 0.0319(13) -0.0047(11) -0.0058(11) 0.0202(12)
C20 0.0328(14) 0.0286(13) 0.0302(13) 0.0003(10) -0.0028(10) 0.0164(11)
O1 0.0381(10) 0.0281(9) 0.0248(9) 0.0006(7) 0.0025(7) 0.0195(8)
P1 0.0351(4) 0.0325(3) 0.0215(3) -0.0012(3) 0.0030(3) 0.0178(3)
O2 0.0405(11) 0.0318(10) 0.0238(9) -0.0058(7) 0.0021(8) 0.0148(8)
O3 0.0449(11) 0.0470(11) 0.0243(9) -0.0038(8) 0.0015(8) 0.0244(10)
O4 0.0360(10) 0.0358(10) 0.0358(10) -0.0006(8) 0.0026(8) 0.0188(9)
C21 0.0487(17) 0.0240(13) 0.0276(13) 0.0027(10) 0.0059(12) 0.0156(12)
C22 0.0467(16) 0.0265(13) 0.0220(12) 0.0034(10) 0.0090(11) 0.0162(12)
C23 0.0493(17) 0.0282(14) 0.0351(14) 0.0016(11) 0.0100(13) 0.0180(13)
C24 0.0570(19) 0.0414(16) 0.0360(15) 0.0083(12) 0.0184(14) 0.0261(15)
C25 0.071(2) 0.0491(18) 0.0231(13) 0.0048(12) 0.0101(14) 0.0364(17)
C26 0.0545(18) 0.0411(16) 0.0280(14) 0.0051(11) 0.0045(12) 0.0266(15)
C27 0.0424(16) 0.0346(15) 0.0398(15) 0.0007(12) 0.0162(13) 0.0146(13)
C28 0.0352(15) 0.0433(16) 0.0361(15) -0.0009(12) 0.0063(12) 0.0135(13)
C29 0.0458(18) 0.054(2) 0.056(2) -0.0039(15) 0.0038(15) 0.0242(16)
C30 0.0405(19) 0.063(2) 0.076(2) -0.021(2) 0.0017(17) 0.0147(17)
C31 0.046(2) 0.054(2) 0.095(3) -0.031(2) 0.005(2) 0.0112(18)
C32 0.0409(18) 0.0395(17) 0.064(2) -0.0062(15) 0.0164(15) 0.0092(14)
C33 0.0528(19) 0.0411(16) 0.0400(16) -0.0046(13) -0.0014(14) 0.0243(15)
C34 0.0520(19) 0.0471(18) 0.0497(18) -0.0025(14) -0.0005(15) 0.0276(16)
C35 0.086(3) 0.058(2) 0.0404(18) -0.0096(16) -0.0018(17) 0.041(2)
C36 0.050(2) 0.094(3) 0.115(4) -0.046(3) -0.019(2) 0.033(2)
C37 0.047(3) 0.123(5) 0.226(8) -0.017(5) 0.015(4) 0.035(3)
C38A 0.068(3) 0.247(10) 0.155(6) -0.107(7) -0.055(4) 0.069(5)
C38 0.061(2) 0.0309(17) 0.112(3) -0.0155(19) 0.013(2) 0.0094(17)
C39 0.121(5) 0.058(3) 0.214(7) 0.036(4) 0.065(5) 0.042(3)
C40 0.101(4) 0.100(4) 0.166(6) -0.089(4) -0.047(4) 0.066(3)
O5 0.0473(11) 0.0265(9) 0.0263(9) -0.0015(7) 0.0043(8) 0.0171(8)
P2 0.0406(4) 0.0307(4) 0.0280(3) -0.0046(3) 0.0064(3) 0.0151(3)
O6 0.0369(10) 0.0336(10) 0.0272(9) -0.0058(7) 0.0039(8) 0.0158(8)
O7 0.0520(12) 0.0331(10) 0.0348(10) -0.0053(8) 0.0053(9) 0.0156(10)
O8 0.0423(11) 0.0363(11) 0.0412(11) -0.0066(9) 0.0082(9) 0.0137(9)
C41 0.0409(15) 0.0374(15) 0.0281(13) 0.0049(11) 0.0040(11) 0.0211(13)
C42 0.0388(15) 0.0356(14) 0.0261(13) 0.0046(11) 0.0076(11) 0.0215(12)
C43 0.0523(17) 0.0407(16) 0.0278(14) -0.0018(11) 0.0016(12) 0.0277(14)
C44 0.063(2) 0.0547(19) 0.0269(14) -0.0013(13) 0.0091(13) 0.0345(17)
C45 0.0506(19) 0.074(2) 0.0331(15) 0.0031(15) 0.0128(14) 0.0366(18)
C46 0.0406(16) 0.0507(17) 0.0302(14) 0.0086(12) 0.0090(12) 0.0258(14)
C47 0.0595(19) 0.0399(16) 0.0202(12) -0.0043(11) 0.0020(12) 0.0260(15)
C48 0.083(3) 0.0433(18) 0.0402(17) -0.0022(14) -0.0150(17) 0.0351(18)
C49 0.101(3) 0.0366(17) 0.0488(19) -0.0072(15) -0.025(2) 0.035(2)
C50 0.077(2) 0.0363(17) 0.0420(17) -0.0087(13) -0.0094(16) 0.0260(17)
C51 0.062(2) 0.0353(16) 0.0400(16) -0.0090(13) -0.0040(14) 0.0264(15)
C52 0.0539(19) 0.0364(16) 0.0410(16) -0.0080(13) 0.0021(14) 0.0257(15)
C53A 0.102(11) 0.072(8) 0.060(8) -0.031(7) -0.026(8) 0.054(9)
F1 0.131(2) 0.0463(12) 0.1037(19) -0.0145(12) -0.0441(17) 0.0519(15)
F2A 0.141(9) 0.072(6) 0.118(7) -0.069(6) -0.089(7) 0.078(7)
F3A 0.094(6) 0.035(3) 0.232(12) 0.029(5) 0.021(6) 0.020(3)
C53 0.068(2) 0.0392(19) 0.105(3) -0.032(2) -0.021(2) 0.0293(19)
F4A 0.100(3) 0.094(3) 0.422(9) 0.092(4) -0.047(4) 0.051(2)
F5A 0.189(4) 0.101(2) 0.239(4) -0.097(3) -0.163(4) 0.109(3)
F6A 0.161(4) 0.232(5) 0.171(4) -0.089(4) -0.050(3) 0.158(4)
C54 0.0349(14) 0.0379(14) 0.0187(11) 0.0013(10) 0.0030(10) 0.0191(12)
C55 0.0288(13) 0.0305(13) 0.0217(11) -0.0051(10) -0.0022(10) 0.0147(11)
C56 0.0279(13) 0.0333(13) 0.0239(12) -0.0009(10) 0.0017(10) 0.0136(11)
C57 0.0360(14) 0.0320(14) 0.0222(12) -0.0009(10) 0.0047(10) 0.0132(12)
C58 0.0364(14) 0.0351(14) 0.0224(12) -0.0051(11) 0.0056(11) 0.0121(12)
C59 0.0473(17) 0.0354(15) 0.0227(13) -0.0036(11) 0.0087(12) 0.0079(13)
C60 0.0489(18) 0.0419(16) 0.0233(13) -0.0079(12) 0.0076(12) 0.0052(14)
C61 0.0462(17) 0.0516(18) 0.0231(13) -0.0126(13) 0.0005(12) 0.0085(15)
C62 0.0403(16) 0.0462(17) 0.0195(12) -0.0024(11) 0.0022(11) 0.0120(13)
C63 0.0326(14) 0.0381(15) 0.0192(12) -0.0034(10) 0.0031(10) 0.0123(12)
C64 0.0392(15) 0.0330(14) 0.0201(12) -0.0054(10) -0.0070(10) 0.0163(12)
C65 0.0424(15) 0.0292(13) 0.0256(13) -0.0049(10) -0.0093(11) 0.0167(12)
C66 0.0452(16) 0.0292(13) 0.0274(13) -0.0027(10) -0.0084(11) 0.0142(13)
C67 0.0537(18) 0.0363(15) 0.0365(15) -0.0010(12) -0.0133(13) 0.0262(14)
C68 0.0479(17) 0.0514(18) 0.0374(15) -0.0111(13) -0.0141(13) 0.0305(15)
C69 0.075(2) 0.065(2) 0.057(2) -0.0092(17) -0.0166(18) 0.051(2)
C70 0.067(2) 0.087(3) 0.064(2) -0.016(2) -0.0066(19) 0.058(2)
C71 0.058(2) 0.086(3) 0.0470(19) -0.0092(18) -0.0045(16) 0.050(2)
C72 0.0409(16) 0.068(2) 0.0279(14) -0.0054(13) -0.0051(12) 0.0311(16)
C73 0.0386(15) 0.0507(17) 0.0297(14) -0.0085(12) -0.0098(12) 0.0238(14)
O9 0.0353(10) 0.0276(9) 0.0236(8) -0.0019(7) -0.0060(7) 0.0153(8)
P3 0.0340(3) 0.0274(3) 0.0189(3) 0.0003(2) -0.0019(2) 0.0148(3)
O10 0.0322(9) 0.0288(9) 0.0213(8) 0.0019(7) 0.0008(7) 0.0158(8)
O11 0.0396(10) 0.0292(9) 0.0243(9) -0.0031(7) -0.0050(7) 0.0170(8)
O12 0.0469(11) 0.0328(10) 0.0236(9) 0.0027(7) 0.0011(8) 0.0176(9)
C74 0.0376(14) 0.0271(12) 0.0192(11) 0.0024(10) -0.0003(10) 0.0169(11)
C75 0.0362(14) 0.0258(12) 0.0204(11) -0.0010(10) -0.0001(10) 0.0174(11)
C76 0.0358(14) 0.0276(13) 0.0226(12) 0.0038(10) 0.0001(10) 0.0174(11)
C77 0.0447(16) 0.0362(14) 0.0198(12) 0.0012(10) -0.0049(11) 0.0222(13)
C78 0.0456(16) 0.0293(14) 0.0247(13) 0.0059(10) 0.0051(11) 0.0164(13)
C79 0.0371(15) 0.0293(13) 0.0272(13) 0.0035(10) 0.0008(11) 0.0139(12)
C80 0.0405(15) 0.0372(14) 0.0152(11) 0.0032(10) -0.0035(10) 0.0202(13)
C81 0.0415(15) 0.0337(14) 0.0286(13) 0.0001(11) -0.0116(11) 0.0166(13)
C82 0.059(2) 0.0375(17) 0.061(2) -0.0084(15) -0.0268(17) 0.0201(15)
C83 0.0445(19) 0.057(2) 0.079(3) 0.0034(19) -0.0241(18) 0.0212(17)
C84 0.0445(19) 0.069(2) 0.056(2) 0.0030(17) -0.0128(15) 0.0325(18)
C85 0.0465(17) 0.0605(19) 0.0225(13) 0.0003(12) -0.0063(12) 0.0336(16)
C86 0.0499(17) 0.0261(13) 0.0262(13) -0.0038(10) -0.0109(12) 0.0194(12)
C87 0.061(2) 0.0324(15) 0.0376(15) -0.0056(12) -0.0121(14) 0.0247(14)
C88 0.071(2) 0.0472(17) 0.0283(14) 0.0008(13) -0.0055(14) 0.0359(17)
C89 0.066(3) 0.065(3) 0.185(6) 0.005(3) -0.068(4) 0.016(2)
C90 0.068(4) 0.215(10) 0.191(8) 0.032(8) 0.004(5) 0.009(5)
C91 0.103(5) 0.070(4) 0.506(19) -0.064(7) -0.163(9) 0.046(4)
C92 0.065(2) 0.076(2) 0.0270(14) -0.0082(14) -0.0094(14) 0.0537(19)
C93 0.095(3) 0.067(2) 0.0338(16) -0.0133(15) -0.0160(16) 0.059(2)
C94 0.107(4) 0.111(4) 0.046(2) -0.004(2) 0.011(2) 0.079(3)
O13 0.0501(11) 0.0296(9) 0.0221(9) 0.0014(7) 0.0045(8) 0.0208(9)
P4 0.0478(4) 0.0321(4) 0.0206(3) -0.0003(3) 0.0040(3) 0.0216(3)
O14 0.0478(11) 0.0314(10) 0.0245(9) -0.0023(7) 0.0004(8) 0.0174(9)
O15 0.0514(12) 0.0459(11) 0.0242(9) -0.0005(8) 0.0014(8) 0.0287(10)
O16 0.0540(13) 0.0371(11) 0.0282(10) -0.0018(8) 0.0055(9) 0.0232(10)
C95 0.063(2) 0.0270(14) 0.0274(13) -0.0006(11) -0.0028(13) 0.0211(14)
C96 0.064(2) 0.0250(13) 0.0227(13) -0.0002(10) 0.0005(12) 0.0172(14)
C97 0.070(2) 0.0253(14) 0.0332(15) 0.0053(11) 0.0134(14) 0.0185(15)
C98 0.098(3) 0.0283(15) 0.0225(14) 0.0095(11) 0.0124(16) 0.0239(17)
C99 0.107(3) 0.0350(17) 0.0268(15) 0.0042(12) -0.0068(17) 0.0310(19)
C100 0.079(2) 0.0288(14) 0.0304(15) 0.0003(12) -0.0098(15) 0.0235(16)
C101 0.072(2) 0.0335(16) 0.0286(15) 0.0070(12) 0.0214(14) 0.0146(16)
C102 0.087(3) 0.0334(17) 0.049(2) 0.0046(14) 0.0295(19) 0.0151(18)
C103 0.074(3) 0.0397(19) 0.079(3) -0.0075(18) 0.045(2) 0.0041(19)
C104 0.070(3) 0.057(2) 0.080(3) 0.004(2) 0.034(2) 0.014(2)
C105 0.071(3) 0.058(2) 0.049(2) 0.0035(16) 0.0236(18) 0.021(2)
C106 0.071(2) 0.0442(18) 0.0363(16) 0.0051(14) 0.0221(16) 0.0225(17)
C107 0.081(3) 0.059(3) 0.132(5) -0.029(3) 0.058(3) -0.002(2)
F6 0.1027(18) 0.0634(14) 0.0536(12) -0.0142(10) -0.0059(12) 0.0487(14)
F7 0.068(2) 0.231(5) 0.430(10) -0.254(7) 0.058(4) -0.002(3)
F8 0.374(8) 0.083(2) 0.116(3) 0.053(2) 0.179(4) 0.118(3)
C108 0.078(3) 0.068(3) 0.065(3) -0.001(2) 0.029(2) 0.016(2)
F9 0.083(2) 0.193(4) 0.141(3) -0.087(3) -0.001(2) 0.015(3)
F10 0.302(7) 0.162(4) 0.066(2) 0.039(2) -0.062(3) -0.087(4)
F11 0.171(4) 0.134(4) 0.227(5) -0.102(4) -0.099(4) 0.058(3)
C109 0.066(2) 0.063(2) 0.0460(18) 0.0010(15) -0.0057(16) 0.0467(19)
C110 0.070(2) 0.0455(18) 0.0470(19) 0.0013(14) -0.0059(16) 0.0411(17)
N1 0.095(2) 0.069(2) 0.0533(18) 0.0073(15) 0.0043(17) 0.059(2)
C111 0.110(9) 0.034(4) 0.028(5) -0.010(4) -0.015(5) 0.047(6)
F12B 0.071(6) 0.039(4) 0.247(17) -0.036(9) -0.009(9) 0.013(4)
F13B 0.431(19) 0.082(5) 0.065(4) 0.000(3) 0.025(7) 0.163(10)

loop_
_atom_type_symbol
_atom_type_description
_atom_type_scat_dispersion_real
_atom_type_scat_dispersion_imag
_atom_type_scat_source
C C 0.0033 0.0016 'International Tables Vol C Tables 4.2.6.8 and 6.1.1.4'
H H 0.0000 0.0000 'International Tables Vol C Tables 4.2.6.8 and 6.1.1.4'
O O 0.0106 0.0060 'International Tables Vol C Tables 4.2.6.8 and 6.1.1.4'
F F 0.0171 0.0103 'International Tables Vol C Tables 4.2.6.8 and 6.1.1.4'
P P 0.1023 0.0942 'International Tables Vol C Tables 4.2.6.8 and 6.1.1.4'
N N 0.0061 0.0033 'International Tables Vol C Tables 4.2.6.8 and 6.1.1.4'

loop_
_geom_angle_atom_site_label_1
_geom_angle_atom_site_label_2
_geom_angle_atom_site_label_3
_geom_angle
C2 C1 C10 118.8(2)
C2 C1 C11 120.9(2)
C10 C1 C11 120.2(2)
C1 C2 O1 118.2(2)
C1 C2 C3 124.3(2)
O1 C2 C3 117.3(2)
C4 C3 C2 116.3(2)
C4 C3 C21 122.0(2)
C2 C3 C21 121.7(2)
C3 C4 C5 123.0(2)
C4 C5 C6 121.2(3)
C4 C5 C10 119.5(2)
C6 C5 C10 119.2(3)
C7 C6 C5 120.9(3)
C6 C7 C8 119.8(3)
C9 C8 C7 120.4(3)
C8 C9 C10 121.6(3)
C9 C10 C1 124.0(2)
C9 C10 C5 118.1(3)
C1 C10 C5 117.9(2)
C12 C11 C20 118.7(2)
C12 C11 C1 120.4(2)
C20 C11 C1 120.8(2)
C11 C12 O5 117.7(2)
C11 C12 C13 122.5(2)
O5 C12 C13 119.5(2)
C14 C13 C12 118.4(2)
C14 C13 C41 120.6(2)
C12 C13 C41 120.9(2)
C13 C14 C15 121.4(2)
C16 C15 C14 121.2(3)
C16 C15 C20 119.4(3)
C14 C15 C20 119.3(2)
C17 C16 C15 120.3(3)
C16 C17 C18 120.6(3)
C19 C18 C17 121.5(3)
C18 C19 C20 119.8(3)
C19 C20 C15 118.4(2)
C19 C20 C11 122.1(2)
C15 C20 C11 119.4(2)
C2 O1 P1 120.01(16)
O3 P1 O4 116.59(12)
O3 P1 O2 108.47(11)
O4 P1 O2 108.52(11)
O3 P1 O1 113.72(11)
O4 P1 O1 103.94(10)
O2 P1 O1 104.87(10)
C22 O2 P1 119.82(16)
C22 C21 C26 117.6(3)
C22 C21 C3 122.7(2)
C26 C21 C3 119.7(3)
C23 C22 C21 123.8(2)
C23 C22 O2 117.6(3)
C21 C22 O2 118.4(2)
C22 C23 C24 116.7(3)
C22 C23 C27 123.9(2)
C24 C23 C27 119.3(3)
C25 C24 C23 120.9(3)
C26 C25 C24 120.3(3)
C25 C26 C21 120.7(3)
C32 C27 C28 120.4(3)
C32 C27 C23 119.2(3)
C28 C27 C23 120.4(3)
C29 C28 C27 117.8(3)
C29 C28 C33 119.0(3)
C27 C28 C33 123.2(3)
C30 C29 C28 122.6(3)
C31 C30 C29 117.5(4)
C31 C30 C36 120.7(4)
C29 C30 C36 121.9(4)
C30 C31 C32 123.1(3)
C31 C32 C27 118.6(3)
C31 C32 C38 118.6(3)
C27 C32 C38 122.7(3)
C28 C33 C34 112.1(3)
C28 C33 C35 110.9(3)
C34 C33 C35 109.5(3)
C37 C36 C30 111.1(5)
C37 C36 C38A 111.4(5)
C30 C36 C38A 111.1(4)
C40 C38 C39 111.5(5)
C40 C38 C32 112.1(4)
C39 C38 C32 109.1(4)
C12 O5 P2 125.73(17)
O7 P2 O8 114.04(12)
O7 P2 O6 114.28(11)
O8 P2 O6 104.98(12)
O7 P2 O5 106.59(12)
O8 P2 O5 112.29(11)
O6 P2 O5 104.36(10)
C42 O6 P2 113.98(16)
C42 C41 C46 117.4(3)
C42 C41 C13 121.7(2)
C46 C41 C13 120.9(3)
C41 C42 C43 123.6(3)
C41 C42 O6 118.1(2)
C43 C42 O6 118.4(3)
C44 C43 C42 117.4(3)
C44 C43 C47 121.6(3)
C42 C43 C47 121.0(3)
C43 C44 C45 120.5(3)
C46 C45 C44 120.8(3)
C45 C46 C41 120.2(3)
C48 C47 C52 118.7(3)
C48 C47 C43 121.5(3)
C52 C47 C43 119.8(3)
C49 C48 C47 120.6(3)
C48 C49 C50 121.6(3)
C48 C49 C53A 123.9(6)
C50 C49 C53A 112.0(7)
C48 C49 C111 118.3(6)
C50 C49 C111 119.2(5)
C53A C49 C111 25.9(5)
C51 C50 C49 117.6(3)
C52 C51 C50 120.8(3)
C52 C51 C53 120.3(3)
C50 C51 C53 118.8(3)
C51 C52 C47 120.6(3)
F3A C53A F1 113.7(12)
F3A C53A F2A 101.0(14)
F1 C53A F2A 100.9(9)
F3A C53A C49 125.3(10)
F1 C53A C49 108.2(12)
F2A C53A C49 104.0(11)
C111 F1 C53A 29.4(6)
F5A C53 F4A 110.1(5)
F5A C53 F6A 106.9(4)
F4A C53 F6A 96.7(5)
F5A C53 C51 115.5(3)
F4A C53 C51 113.1(4)
F6A C53 C51 112.9(4)
C55 C54 C63 118.8(2)
C55 C54 C64 121.1(2)
C63 C54 C64 120.0(2)
C54 C55 O9 117.6(2)
C54 C55 C56 123.0(2)
O9 C55 C56 118.8(2)
C57 C56 C55 117.6(2)
C57 C56 C74 119.5(2)
C55 C56 C74 122.7(2)
C56 C57 C58 121.9(3)
C57 C58 C63 119.5(2)
C57 C58 C59 120.6(3)
C63 C58 C59 119.9(2)
C60 C59 C58 119.6(3)
C59 C60 C61 120.7(3)
C62 C61 C60 120.4(3)
C61 C62 C63 120.6(3)
C58 C63 C62 118.7(3)
C58 C63 C54 118.9(2)
C62 C63 C54 122.4(3)
C65 C64 C73 118.2(2)
C65 C64 C54 120.6(2)
C73 C64 C54 121.2(2)
C64 C65 C66 123.6(3)
C64 C65 O13 118.3(2)
C66 C65 O13 118.0(2)
C67 C66 C65 118.0(3)
C67 C66 C95 120.7(3)
C65 C66 C95 121.2(3)
C66 C67 C68 121.4(3)
C67 C68 C69 121.7(3)
C67 C68 C73 119.5(3)
C69 C68 C73 118.8(3)
C70 C69 C68 121.0(3)
C69 C70 C71 120.5(3)
C72 C71 C70 120.7(3)
C71 C72 C73 120.9(3)
C68 C73 C64 119.2(3)
C68 C73 C72 118.2(3)
C64 C73 C72 122.5(3)
C55 O9 P3 126.98(16)
O11 P3 O12 113.41(11)
O11 P3 O10 113.95(9)
O12 P3 O10 105.68(10)
O11 P3 O9 106.72(10)
O12 P3 O9 111.08(10)
O10 P3 O9 105.81(9)
C75 O10 P3 118.28(15)
C75 C74 C79 117.2(2)
C75 C74 C56 124.6(2)
C79 C74 C56 118.2(2)
C74 C75 C76 123.7(2)
C74 C75 O10 117.7(2)
C76 C75 O10 118.3(2)
C77 C76 C75 116.6(2)
C77 C76 C80 120.5(2)
C75 C76 C80 122.8(2)
C78 C77 C76 121.7(2)
C77 C78 C79 120.4(2)
C78 C79 C74 120.3(2)
C85 C80 C81 121.7(3)
C85 C80 C76 118.4(2)
C81 C80 C76 119.7(2)
C80 C81 C82 117.0(3)
C80 C81 C86 122.2(2)
C82 C81 C86 120.8(3)
C83 C82 C81 121.7(3)
C84 C83 C82 119.0(3)
C84 C83 C89 118.5(4)
C82 C83 C89 122.5(4)
C83 C84 C85 122.5(3)
C84 C85 C80 118.1(3)
C84 C85 C92 120.2(3)
C80 C85 C92 121.7(3)
C81 C86 C87 113.2(3)
C81 C86 C88 112.3(2)
C87 C86 C88 109.6(2)
C91 C89 C83 118.0(5)
C91 C89 C90 90.6(8)
C83 C89 C90 105.9(5)
C85 C92 C93 110.9(2)
C85 C92 C94 115.8(3)
C93 C92 C94 109.2(3)
C65 O13 P4 118.27(16)
O15 P4 O16 116.09(12)
O15 P4 O13 114.85(11)
O16 P4 O13 102.77(11)
O15 P4 O14 108.26(11)
O16 P4 O14 109.84(11)
O13 P4 O14 104.33(11)
C96 O14 P4 117.30(17)
C96 C95 C100 118.4(3)
C96 C95 C66 120.1(3)
C100 C95 C66 121.5(3)
C95 C96 C97 123.5(3)
C95 C96 O14 118.5(2)
C97 C96 O14 117.9(3)
C98 C97 C96 115.9(3)
C98 C97 C101 122.2(3)
C96 C97 C101 121.9(3)
C99 C98 C97 121.9(3)
C98 C99 C100 120.7(3)
C99 C100 C95 119.5(4)
C106 C101 C102 119.0(4)
C106 C101 C97 121.2(3)
C102 C101 C97 119.8(3)
C101 C102 C103 119.9(4)
C104 C103 C102 120.5(4)
C104 C103 C107 121.3(5)
C102 C103 C107 118.2(4)
C103 C104 C105 119.6(4)
C106 C105 C104 120.1(4)
C106 C105 C108 120.0(4)
C104 C105 C108 119.8(4)
C105 C106 C101 120.8(3)
F7 C107 F8 107.2(6)
F7 C107 F6 106.9(6)
F8 C107 F6 104.2(4)
F7 C107 C103 112.3(5)
F8 C107 C103 113.8(6)
F6 C107 C103 111.8(4)
F10 C108 F9 117.2(6)
F10 C108 F11 98.0(6)
F9 C108 F11 92.9(5)
F10 C108 C105 117.3(4)
F9 C108 C105 115.4(4)
F11 C108 C105 111.0(5)
N1 C110 C109 179.7(6)
F12B C111 F1 100.9(11)
F12B C111 F13B 112.0(13)
F1 C111 F13B 105.7(10)
F12B C111 C49 111.2(10)
F1 C111 C49 111.3(8)
F13B C111 C49 114.8(8)

loop_
_geom_bond_atom_site_label_1
_geom_bond_atom_site_label_2
_geom_bond_distance
C1 C2 1.363(4)
C1 C10 1.434(4)
C1 C11 1.503(4)
C2 O1 1.405(3)
C2 C3 1.423(4)
C3 C4 1.370(4)
C3 C21 1.488(4)
C4 C5 1.401(4)
C5 C6 1.418(4)
C5 C10 1.438(4)
C6 C7 1.364(5)
C7 C8 1.414(5)
C8 C9 1.374(4)
C9 C10 1.395(4)
C11 C12 1.375(4)
C11 C20 1.423(4)
C12 O5 1.387(3)
C12 C13 1.423(4)
C13 C14 1.369(4)
C13 C41 1.491(4)
C14 C15 1.412(4)
C15 C16 1.411(4)
C15 C20 1.425(4)
C16 C17 1.362(5)
C17 C18 1.385(5)
C18 C19 1.370(4)
C19 C20 1.420(4)
O1 P1 1.5900(19)
P1 O3 1.4675(18)
P1 O4 1.509(2)
P1 O2 1.5790(19)
O2 C22 1.419(3)
C21 C22 1.385(4)
C21 C26 1.395(4)
C22 C23 1.383(4)
C23 C24 1.409(4)
C23 C27 1.512(5)
C24 C25 1.382(5)
C25 C26 1.380(4)
C27 C32 1.397(4)
C27 C28 1.401(4)
C28 C29 1.400(5)
C28 C33 1.512(4)
C29 C30 1.379(5)
C30 C31 1.370(6)
C30 C36 1.524(6)
C31 C32 1.379(6)
C32 C38 1.531(6)
C33 C34 1.534(4)
C33 C35 1.539(5)
C36 C37 1.515(9)
C36 C38A 1.552(8)
C38 C40 1.513(7)
C38 C39 1.515(7)
O5 P2 1.590(2)
P2 O7 1.470(2)
P2 O8 1.506(2)
P2 O6 1.584(2)
O6 C42 1.422(3)
C41 C42 1.378(4)
C41 C46 1.402(4)
C42 C43 1.390(4)
C43 C44 1.383(4)
C43 C47 1.488(4)
C44 C45 1.390(5)
C45 C46 1.371(4)
C47 C48 1.381(4)
C47 C52 1.400(4)
C48 C49 1.370(5)
C49 C50 1.400(5)
C49 C53A 1.496(17)
C49 C111 1.554(10)
C50 C51 1.395(4)
C51 C52 1.379(5)
C51 C53 1.496(5)
C53A F3A 1.28(2)
C53A F1 1.393(14)
C53A F2A 1.450(15)
F1 C111 1.275(11)
C53 F5A 1.260(5)
C53 F4A 1.285(6)
C53 F6A 1.297(6)
C54 C55 1.364(3)
C54 C63 1.433(4)
C54 C64 1.503(4)
C55 O9 1.403(3)
C55 C56 1.422(4)
C56 C57 1.366(4)
C56 C74 1.485(3)
C57 C58 1.414(4)
C58 C63 1.413(4)
C58 C59 1.423(4)
C59 C60 1.371(4)
C60 C61 1.409(5)
C61 C62 1.372(4)
C62 C63 1.416(4)
C64 C65 1.372(4)
C64 C73 1.420(4)
C65 C66 1.406(4)
C65 O13 1.410(3)
C66 C67 1.369(4)
C66 C95 1.488(4)
C67 C68 1.407(4)
C68 C69 1.418(5)
C68 C73 1.422(4)
C69 C70 1.368(5)
C70 C71 1.388(6)
C71 C72 1.367(5)
C72 C73 1.428(4)
O9 P3 1.5846(18)
P3 O11 1.4747(18)
P3 O12 1.5118(19)
P3 O10 1.5803(18)
O10 C75 1.410(3)
C74 C75 1.390(4)
C74 C79 1.411(4)
C75 C76 1.397(3)
C76 C77 1.397(4)
C76 C80 1.488(4)
C77 C78 1.379(4)
C78 C79 1.387(4)
C80 C85 1.405(4)
C80 C81 1.409(4)
C81 C82 1.420(4)
C81 C86 1.492(4)
C82 C83 1.402(5)
C83 C84 1.361(6)
C83 C89 1.537(5)
C84 C85 1.402(5)
C85 C92 1.504(5)
C86 C87 1.536(4)
C86 C88 1.543(4)
C89 C91 1.289(8)
C89 C90 1.690(11)
C92 C93 1.523(5)
C92 C94 1.535(5)
O13 P4 1.579(2)
P4 O15 1.4734(19)
P4 O16 1.5211(19)
P4 O14 1.5849(19)
O14 C96 1.409(3)
C95 C96 1.384(5)
C95 C100 1.402(4)
C96 C97 1.405(4)
C97 C98 1.401(5)
C97 C101 1.480(5)
C98 C99 1.377(6)
C99 C100 1.389(5)
C101 C106 1.387(5)
C101 C102 1.400(5)
C102 C103 1.403(7)
C103 C104 1.371(6)
C103 C107 1.487(6)
C104 C105 1.400(6)
C105 C106 1.383(6)
C105 C108 1.482(6)
C107 F7 1.285(7)
C107 F8 1.310(9)
C107 F6 1.319(6)
C108 F10 1.162(5)
C108 F9 1.267(6)
C108 F11 1.380(7)
C109 C110 1.431(5)
C110 N1 1.149(4)
C111 F12B 1.210(17)
C111 F13B 1.335(13)

loop_
_geom_torsion_atom_site_label_1
_geom_torsion_atom_site_label_2
_geom_torsion_atom_site_label_3
_geom_torsion_atom_site_label_4
_geom_torsion
C10 C1 C2 O1 176.9(2)
C11 C1 C2 O1 -0.1(4)
C10 C1 C2 C3 2.4(4)
C11 C1 C2 C3 -174.6(2)
C1 C2 C3 C4 -1.7(4)
O1 C2 C3 C4 -176.2(2)
C1 C2 C3 C21 178.4(2)
O1 C2 C3 C21 3.8(4)
C2 C3 C4 C5 -0.1(4)
C21 C3 C4 C5 179.8(3)
C3 C4 C5 C6 -177.3(3)
C3 C4 C5 C10 1.1(4)
C4 C5 C6 C7 178.7(3)
C10 C5 C6 C7 0.3(4)
C5 C6 C7 C8 0.9(5)
C6 C7 C8 C9 -1.2(5)
C7 C8 C9 C10 0.4(5)
C8 C9 C10 C1 -178.4(3)
C8 C9 C10 C5 0.8(4)
C2 C1 C10 C9 177.9(3)
C11 C1 C10 C9 -5.1(4)
C2 C1 C10 C5 -1.4(4)
C11 C1 C10 C5 175.7(2)
C4 C5 C10 C9 -179.6(3)
C6 C5 C10 C9 -1.2(4)
C4 C5 C10 C1 -0.3(4)
C6 C5 C10 C1 178.1(3)
C2 C1 C11 C12 -113.5(3)
C10 C1 C11 C12 69.5(3)
C2 C1 C11 C20 70.5(3)
C10 C1 C11 C20 -106.5(3)
C20 C11 C12 O5 179.0(2)
C1 C11 C12 O5 2.9(4)
C20 C11 C12 C13 6.0(4)
C1 C11 C12 C13 -170.1(2)
C11 C12 C13 C14 -5.6(4)
O5 C12 C13 C14 -178.5(2)
C11 C12 C13 C41 173.2(2)
O5 C12 C13 C41 0.3(4)
C12 C13 C14 C15 1.6(4)
C41 C13 C14 C15 -177.3(2)
C13 C14 C15 C16 178.2(3)
C13 C14 C15 C20 1.7(4)
C14 C15 C16 C17 -177.1(3)
C20 C15 C16 C17 -0.6(5)
C15 C16 C17 C18 -0.6(5)
C16 C17 C18 C19 1.5(6)
C17 C18 C19 C20 -1.0(5)
C18 C19 C20 C15 -0.2(4)
C18 C19 C20 C11 178.6(3)
C16 C15 C20 C19 1.0(4)
C14 C15 C20 C19 177.6(2)
C16 C15 C20 C11 -177.9(3)
C14 C15 C20 C11 -1.3(4)
C12 C11 C20 C19 178.7(3)
C1 C11 C20 C19 -5.2(4)
C12 C11 C20 C15 -2.4(4)
C1 C11 C20 C15 173.7(2)
C1 C2 O1 P1 111.3(2)
C3 C2 O1 P1 -73.8(3)
C2 O1 P1 O3 -72.9(2)
C2 O1 P1 O4 159.28(17)
C2 O1 P1 O2 45.42(19)
O3 P1 O2 C22 167.66(19)
O4 P1 O2 C22 -64.8(2)
O1 P1 O2 C22 45.8(2)
C4 C3 C21 C22 -134.6(3)
C2 C3 C21 C22 45.3(4)
C4 C3 C21 C26 43.6(4)
C2 C3 C21 C26 -136.4(3)
C26 C21 C22 C23 -2.3(4)
C3 C21 C22 C23 176.1(3)
C26 C21 C22 O2 -177.3(2)
C3 C21 C22 O2 1.1(4)
P1 O2 C22 C23 112.4(2)
P1 O2 C22 C21 -72.3(3)
C21 C22 C23 C24 1.6(4)
O2 C22 C23 C24 176.7(2)
C21 C22 C23 C27 -174.9(3)
O2 C22 C23 C27 0.1(4)
C22 C23 C24 C25 0.6(4)
C27 C23 C24 C25 177.2(3)
C23 C24 C25 C26 -2.0(5)
C24 C25 C26 C21 1.3(5)
C22 C21 C26 C25 0.7(4)
C3 C21 C26 C25 -177.7(3)
C22 C23 C27 C32 68.2(4)
C24 C23 C27 C32 -108.3(3)
C22 C23 C27 C28 -114.6(3)
C24 C23 C27 C28 69.0(4)
C32 C27 C28 C29 2.4(4)
C23 C27 C28 C29 -174.9(3)
C32 C27 C28 C33 -177.2(3)
C23 C27 C28 C33 5.5(4)
C27 C28 C29 C30 -0.9(5)
C33 C28 C29 C30 178.8(3)
C28 C29 C30 C31 -0.8(6)
C28 C29 C30 C36 179.4(4)
C29 C30 C31 C32 0.9(7)
C36 C30 C31 C32 -179.2(4)
C30 C31 C32 C27 0.5(6)
C30 C31 C32 C38 177.0(4)
C28 C27 C32 C31 -2.2(5)
C23 C27 C32 C31 175.0(3)
C28 C27 C32 C38 -178.5(3)
C23 C27 C32 C38 -1.3(5)
C29 C28 C33 C34 -57.9(4)
C27 C28 C33 C34 121.7(3)
C29 C28 C33 C35 64.8(4)
C27 C28 C33 C35 -115.6(3)
C31 C30 C36 C37 64.2(6)
C29 C30 C36 C37 -116.0(5)
C31 C30 C36 C38A -60.5(7)
C29 C30 C36 C38A 119.4(6)
C31 C32 C38 C40 50.4(5)
C27 C32 C38 C40 -133.3(4)
C31 C32 C38 C39 -73.5(6)
C27 C32 C38 C39 102.8(5)
C11 C12 O5 P2 125.4(2)
C13 C12 O5 P2 -61.4(3)
C12 O5 P2 O7 147.2(2)
C12 O5 P2 O8 -87.2(2)
C12 O5 P2 O6 25.9(2)
O7 P2 O6 C42 -54.2(2)
O8 P2 O6 C42 -179.88(17)
O5 P2 O6 C42 61.84(18)
C14 C13 C41 C42 -131.6(3)
C12 C13 C41 C42 49.7(4)
C14 C13 C41 C46 46.5(4)
C12 C13 C41 C46 -132.3(3)
C46 C41 C42 C43 -1.5(4)
C13 C41 C42 C43 176.6(3)
C46 C41 C42 O6 178.9(2)
C13 C41 C42 O6 -3.0(4)
P2 O6 C42 C41 -76.9(3)
P2 O6 C42 C43 103.5(2)
C41 C42 C43 C44 2.8(4)
O6 C42 C43 C44 -177.6(3)
C41 C42 C43 C47 -175.0(3)
O6 C42 C43 C47 4.6(4)
C42 C43 C44 C45 -1.7(5)
C47 C43 C44 C45 176.1(3)
C43 C44 C45 C46 -0.7(5)
C44 C45 C46 C41 2.0(5)
C42 C41 C46 C45 -0.9(4)
C13 C41 C46 C45 -179.1(3)
C44 C43 C47 C48 73.7(4)
C42 C43 C47 C48 -108.6(3)
C44 C43 C47 C52 -106.6(3)
C42 C43 C47 C52 71.1(4)
C52 C47 C48 C49 2.2(5)
C43 C47 C48 C49 -178.1(3)
C47 C48 C49 C50 -2.3(6)
C47 C48 C49 C53A -162.8(7)
C47 C48 C49 C111 167.5(5)
C48 C49 C50 C51 2.7(6)
C53A C49 C50 C51 165.3(6)
C111 C49 C50 C51 -167.0(5)
C49 C50 C51 C52 -3.0(5)
C49 C50 C51 C53 179.1(4)
C50 C51 C52 C47 3.1(5)
C53 C51 C52 C47 -179.1(3)
C48 C47 C52 C51 -2.6(4)
C43 C47 C52 C51 177.7(3)
C48 C49 C53A F3A 113.9(13)
C50 C49 C53A F3A -48.3(14)
C111 C49 C53A F3A -160(3)
C48 C49 C53A F1 -24.7(12)
C50 C49 C53A F1 173.1(6)
C111 C49 C53A F1 61.0(18)
C48 C49 C53A F2A -131.4(9)
C50 C49 C53A F2A 66.4(11)
C111 C49 C53A F2A -45.6(16)
F3A C53A F1 C111 144(3)
F2A C53A F1 C111 37.0(15)
C49 C53A F1 C111 -72(2)
C52 C51 C53 F5A 167.4(4)
C50 C51 C53 F5A -14.7(6)
C52 C51 C53 F4A 39.4(6)
C50 C51 C53 F4A -142.8(5)
C52 C51 C53 F6A -69.2(5)
C50 C51 C53 F6A 108.7(4)
C63 C54 C55 O9 173.7(2)
C64 C54 C55 O9 -3.0(4)
C63 C54 C55 C56 2.5(4)
C64 C54 C55 C56 -174.2(2)
C54 C55 C56 C57 -6.0(4)
O9 C55 C56 C57 -177.1(2)
C54 C55 C56 C74 169.4(2)
O9 C55 C56 C74 -1.7(4)
C55 C56 C57 C58 5.2(4)
C74 C56 C57 C58 -170.4(2)
C56 C57 C58 C63 -1.1(4)
C56 C57 C58 C59 177.3(3)
C57 C58 C59 C60 -175.7(3)
C63 C58 C59 C60 2.7(4)
C58 C59 C60 C61 -0.1(5)
C59 C60 C61 C62 -2.0(5)
C60 C61 C62 C63 1.6(5)
C57 C58 C63 C62 175.4(3)
C59 C58 C63 C62 -3.1(4)
C57 C58 C63 C54 -2.5(4)
C59 C58 C63 C54 179.1(3)
C61 C62 C63 C58 0.9(4)
C61 C62 C63 C54 178.7(3)
C55 C54 C63 C58 1.8(4)
C64 C54 C63 C58 178.5(2)
C55 C54 C63 C62 -176.0(3)
C64 C54 C63 C62 0.7(4)
C55 C54 C64 C65 -111.0(3)
C63 C54 C64 C65 72.4(3)
C55 C54 C64 C73 70.2(4)
C63 C54 C64 C73 -106.4(3)
C73 C64 C65 C66 2.5(4)
C54 C64 C65 C66 -176.3(2)
C73 C64 C65 O13 178.9(2)
C54 C64 C65 O13 0.1(4)
C64 C65 C66 C67 -1.3(4)
O13 C65 C66 C67 -177.6(2)
C64 C65 C66 C95 179.8(3)
O13 C65 C66 C95 3.4(4)
C65 C66 C67 C68 -1.4(4)
C95 C66 C67 C68 177.5(3)
C66 C67 C68 C69 -175.8(3)
C66 C67 C68 C73 2.8(4)
C67 C68 C69 C70 179.1(3)
C73 C68 C69 C70 0.5(5)
C68 C69 C70 C71 -0.3(6)
C69 C70 C71 C72 0.7(6)
C70 C71 C72 C73 -1.3(5)
C67 C68 C73 C64 -1.4(4)
C69 C68 C73 C64 177.2(3)
C67 C68 C73 C72 -179.7(3)
C69 C68 C73 C72 -1.1(4)
C65 C64 C73 C68 -1.1(4)
C54 C64 C73 C68 177.7(2)
C65 C64 C73 C72 177.1(3)
C54 C64 C73 C72 -4.1(4)
C71 C72 C73 C68 1.5(4)
C71 C72 C73 C64 -176.7(3)
C54 C55 O9 P3 128.3(2)
C56 C55 O9 P3 -60.1(3)
C55 O9 P3 O11 154.56(19)
C55 O9 P3 O12 -81.4(2)
C55 O9 P3 O10 32.9(2)
O11 P3 O10 C75 -63.50(19)
O12 P3 O10 C75 171.31(16)
O9 P3 O10 C75 53.43(18)
C57 C56 C74 C75 -140.6(3)
C55 C56 C74 C75 44.0(4)
C57 C56 C74 C79 39.8(4)
C55 C56 C74 C79 -135.5(3)
C79 C74 C75 C76 -2.4(4)
C56 C74 C75 C76 178.1(2)
C79 C74 C75 O10 -176.9(2)
C56 C74 C75 O10 3.6(4)
P3 O10 C75 C74 -74.8(3)
P3 O10 C75 C76 110.5(2)
C74 C75 C76 C77 0.9(4)
O10 C75 C76 C77 175.4(2)
C74 C75 C76 C80 -175.7(2)
O10 C75 C76 C80 -1.3(4)
C75 C76 C77 C78 0.8(4)
C80 C76 C77 C78 177.5(3)
C76 C77 C78 C79 -0.9(4)
C77 C78 C79 C74 -0.7(4)
C75 C74 C79 C78 2.2(4)
C56 C74 C79 C78 -178.2(2)
C77 C76 C80 C85 -93.8(3)
C75 C76 C80 C85 82.8(3)
C77 C76 C80 C81 82.6(3)
C75 C76 C80 C81 -100.9(3)
C85 C80 C81 C82 0.6(4)
C76 C80 C81 C82 -175.6(3)
C85 C80 C81 C86 -179.7(2)
C76 C80 C81 C86 4.1(4)
C80 C81 C82 C83 -0.3(5)
C86 C81 C82 C83 -180.0(3)
C81 C82 C83 C84 0.2(6)
C81 C82 C83 C89 -177.4(4)
C82 C83 C84 C85 -0.4(6)
C89 C83 C84 C85 177.3(4)
C83 C84 C85 C80 0.8(5)
C83 C84 C85 C92 177.1(3)
C81 C80 C85 C84 -0.9(4)
C76 C80 C85 C84 175.4(3)
C81 C80 C85 C92 -177.1(2)
C76 C80 C85 C92 -0.9(4)
C80 C81 C86 C87 141.5(3)
C82 C81 C86 C87 -38.8(4)
C80 C81 C86 C88 -93.7(3)
C82 C81 C86 C88 85.9(3)
C84 C83 C89 C91 -160.7(9)
C82 C83 C89 C91 16.9(12)
C84 C83 C89 C90 -61.3(6)
C82 C83 C89 C90 116.3(6)
C84 C85 C92 C93 -80.4(4)
C80 C85 C92 C93 95.8(3)
C84 C85 C92 C94 44.7(4)
C80 C85 C92 C94 -139.1(3)
C64 C65 O13 P4 108.8(2)
C66 C65 O13 P4 -74.7(3)
C65 O13 P4 O15 -75.12(19)
C65 O13 P4 O16 157.87(17)
C65 O13 P4 O14 43.22(19)
O15 P4 O14 C96 172.1(2)
O16 P4 O14 C96 -60.2(2)
O13 P4 O14 C96 49.3(2)
C67 C66 C95 C96 -131.5(3)
C65 C66 C95 C96 47.4(4)
C67 C66 C95 C100 47.8(4)
C65 C66 C95 C100 -133.3(3)
C100 C95 C96 C97 0.2(4)
C66 C95 C96 C97 179.5(2)
C100 C95 C96 O14 -178.0(2)
C66 C95 C96 O14 1.3(4)
P4 O14 C96 C95 -76.3(3)
P4 O14 C96 C97 105.4(3)
C95 C96 C97 C98 2.2(4)
O14 C96 C97 C98 -179.6(2)
C95 C96 C97 C101 -175.9(3)
O14 C96 C97 C101 2.3(4)
C96 C97 C98 C99 -2.8(4)
C101 C97 C98 C99 175.3(3)
C97 C98 C99 C100 1.0(5)
C98 C99 C100 C95 1.5(5)
C96 C95 C100 C99 -2.1(4)
C66 C95 C100 C99 178.7(3)
C98 C97 C101 C106 -129.1(3)
C96 C97 C101 C106 48.9(4)
C98 C97 C101 C102 48.2(4)
C96 C97 C101 C102 -133.9(3)
C106 C101 C102 C103 -0.8(5)
C97 C101 C102 C103 -178.1(3)
C101 C102 C103 C104 0.6(6)
C101 C102 C103 C107 178.0(4)
C102 C103 C104 C105 -0.8(7)
C107 C103 C104 C105 -178.1(5)
C103 C104 C105 C106 1.1(6)
C103 C104 C105 C108 179.9(4)
C104 C105 C106 C101 -1.2(6)
C108 C105 C106 C101 180.0(4)
C102 C101 C106 C105 1.1(5)
C97 C101 C106 C105 178.4(3)
C104 C103 C107 F7 1.2(9)
C102 C103 C107 F7 -176.1(7)
C104 C103 C107 F8 123.3(6)
C102 C103 C107 F8 -54.1(6)
C104 C103 C107 F6 -119.0(5)
C102 C103 C107 F6 63.7(7)
C106 C105 C108 F10 -68.0(8)
C104 C105 C108 F10 113.3(7)
C106 C105 C108 F9 147.4(5)
C104 C105 C108 F9 -31.4(7)
C106 C105 C108 F11 43.5(6)
C104 C105 C108 F11 -135.3(5)
C53A F1 C111 F12B -49.3(19)
C53A F1 C111 F13B -166(3)
C53A F1 C111 C49 68.8(18)
C48 C49 C111 F12B 144.5(12)
C50 C49 C111 F12B -45.5(14)
C53A C49 C111 F12B 34.6(19)
C48 C49 C111 F1 32.8(11)
C50 C49 C111 F1 -157.2(7)
C53A C49 C111 F1 -77.0(17)
C48 C49 C111 F13B -87.1(12)
C50 C49 C111 F13B 82.9(13)
C53A C49 C111 F13B 163(3)

loop_
_platon_squeeze_void_nr
_platon_squeeze_void_average_x
_platon_squeeze_void_average_y
_platon_squeeze_void_average_z
_platon_squeeze_void_volume
_platon_squeeze_void_count_electrons
_platon_squeeze_void_content
1 0.000 0.000 0.013 2697 199 ' '
2 0.013 0.458 0.474 9 0 ' '
3 0.242 0.744 0.164 28 1 ' '
4 0.256 0.498 0.498 28 2 ' '
5 0.445 0.987 0.141 9 1 ' '
6 0.458 0.013 0.526 9 1 ' '
7 0.498 0.256 0.502 28 2 ' '
8 0.502 0.758 0.831 28 2 ' '
9 0.542 0.555 0.807 9 0 ' '
10 0.555 0.542 0.193 9 0 ' '
11 0.744 0.242 0.836 28 1 ' '
12 0.758 0.502 0.169 28 2 ' '
13 0.987 0.445 0.859 9 1 ' '
